data_7110963
loop_
_publ_author_name
'Prasad, P. A.'
'Neeraj, S.'
'Natarajan, Srinivasan'
'Rao, C. N. R.'

_publ_section_title
;
 Synthesis and structure of the first open-framework cadmium oxalate
 possessing channels
;
_journal_issue 14
_journal_name_full 'Chemical Communications'
_journal_page_first 1251
_journal_paper_doi 10.1039/b002684k
_journal_year 2000
_chemical_formula_sum 'C7 H5 Cd K N2 O8'
_chemical_formula_weight 396.63
_chemical_name_systematic
; 
 ? 
;
_space_group_IT_number 15
_symmetry_space_group_name_Hall '-C 2yc'
_symmetry_space_group_name_H-M 'C 1 2/c 1'
_atom_sites_solution_hydrogens geom
_atom_sites_solution_primary direct
_atom_sites_solution_secondary difmap
_audit_creation_method SHELXL
_cell_angle_alpha 90.00
_cell_angle_beta 105.0390(10)
_cell_angle_gamma 90.00
_cell_formula_units_Z 8
_cell_length_a 13.0160(2)
_cell_length_b 11.2910(3)
_cell_length_c 15.7543(4)
_cell_measurement_temperature 293(2)
_cell_volume 2236.01(9)
_computing_structure_refinement 'SHELXL-93 (Sheldrick, 1993)'
_computing_structure_solution 'SHELXS-86 (Sheldrick, 1990)'
_diffrn_ambient_temperature 293(2)
_diffrn_radiation_monochromator graphite
_diffrn_radiation_source 'fine-focus sealed tube'
_diffrn_radiation_type MoK\a
_diffrn_radiation_wavelength 0.71073
_diffrn_reflns_av_R_equivalents 0.0331
_diffrn_reflns_av_sigmaI/netI 0.0368
_diffrn_reflns_limit_h_max 14
_diffrn_reflns_limit_h_min -13
_diffrn_reflns_limit_k_max 12
_diffrn_reflns_limit_k_min -12
_diffrn_reflns_limit_l_max 17
_diffrn_reflns_limit_l_min -16
_diffrn_reflns_number 4641
_diffrn_reflns_theta_max 23.25
_diffrn_reflns_theta_min 2.42
_exptl_absorpt_coefficient_mu 2.366
_exptl_crystal_density_diffrn 2.356
_exptl_crystal_F_000 1536
_refine_diff_density_max 0.584
_refine_diff_density_min -0.740
_refine_diff_density_rms 0.112
_refine_ls_extinction_method none
_refine_ls_goodness_of_fit_all 1.068
_refine_ls_goodness_of_fit_obs 1.103
_refine_ls_matrix_type full
_refine_ls_number_parameters 174
_refine_ls_number_reflns 1617
_refine_ls_number_restraints 0
_refine_ls_restrained_S_all 1.068
_refine_ls_restrained_S_obs 1.103
_refine_ls_R_factor_all 0.0302
_refine_ls_R_factor_obs 0.0259
_refine_ls_shift/esd_max -0.001
_refine_ls_shift/esd_mean 0.000
_refine_ls_structure_factor_coef Fsqd
_refine_ls_weighting_details 'w=1/[\s^2^(Fo^2^)+(0.0291P)^2^+8.3610P] where P=(Fo^2^+2Fc^2^)/3'
_refine_ls_weighting_scheme calc
_refine_ls_wR_factor_all 0.0664
_refine_ls_wR_factor_obs 0.0648
_reflns_number_observed 1463
_reflns_number_total 1617
_reflns_observed_criterion >2sigma(I)
_cod_data_source_file b002684ksup1.cif
_cod_data_source_block sad
_cod_depositor_comments
;
The following automatic conversions were performed:

'_refine_ls_weighting_scheme' value 'calc
w=1/[\s^2^(Fo^2^)+(0.0291P)^2^+8.3610P] where P=(Fo^2^+2Fc^2^)/3' was
changed to 'calc'. New tag '_refine_ls_weighting_details' was
created. The value of the new tag was set to
'w=1/[\s^2^(Fo^2^)+(0.0291P)^2^+8.3610P] where P=(Fo^2^+2Fc^2^)/3'.

Automatic conversion script
Id: cif_fix_values 3143 2015-03-26 13:38:13Z robertas 
;
_cod_database_code 7110963

loop_
_symmetry_equiv_pos_as_xyz
'x, y, z'
'-x, y, -z+1/2'
'x+1/2, y+1/2, z'
'-x+1/2, y+1/2, -z+1/2'
'-x, -y, -z'
'x, -y, z-1/2'
'-x+1/2, -y+1/2, -z'
'x+1/2, -y+1/2, z-1/2'

loop_
_atom_site_aniso_label
_atom_site_aniso_U_11
_atom_site_aniso_U_22
_atom_site_aniso_U_33
_atom_site_aniso_U_23
_atom_site_aniso_U_13
_atom_site_aniso_U_12
Cd1 0.0158(2) 0.0140(2) 0.0146(2) 0.00021(11) 0.00432(14) -0.00017(11)
O1 0.013(2) 0.055(2) 0.018(2) 0.0020(14) 0.0032(13) -0.0006(14)
O2 0.027(2) 0.020(2) 0.030(2) -0.0065(14) -0.0109(14) 0.0042(14)
O3 0.026(2) 0.020(2) 0.023(2) 0.0038(13) -0.0022(14) 0.0023(13)
O4 0.018(2) 0.030(2) 0.023(2) 0.0030(13) 0.0080(14) -0.0062(13)
O5 0.018(2) 0.036(2) 0.018(2) 0.0054(13) 0.0023(13) -0.0031(14)
O6 0.021(2) 0.018(2) 0.025(2) -0.0001(12) 0.0026(13) 0.0052(13)
O7 0.025(2) 0.016(2) 0.029(2) -0.0008(12) 0.0060(14) -0.0048(13)
O8 0.022(2) 0.033(2) 0.018(2) 0.0004(13) 0.0074(14) 0.0014(13)
C1 0.019(2) 0.016(2) 0.019(2) -0.001(2) 0.007(2) -0.001(2)
C2 0.017(2) 0.016(2) 0.017(2) 0.000(2) 0.005(2) -0.002(2)
C3 0.016(2) 0.016(2) 0.015(2) 0.001(2) 0.006(2) -0.003(2)
C4 0.018(2) 0.015(2) 0.014(2) 0.000(2) 0.006(2) 0.000(2)
C12 0.026(3) 0.024(2) 0.009(2) -0.002(2) -0.006(2) -0.002(2)
C11 0.014(2) 0.026(2) 0.014(2) 0.003(2) -0.010(2) 0.000(2)
N2 0.107(6) 0.036(3) 0.097(5) 0.012(3) 0.073(5) 0.024(3)
C10 0.075(5) 0.046(3) 0.030(3) -0.016(3) 0.018(3) -0.016(3)
N1 0.043(3) 0.087(5) 0.109(5) 0.024(4) 0.024(4) 0.015(3)
K1 0.0236(7) 0.0255(7) 0.0209(7) -0.0015(5) 0.0003(6) -0.0070(6)
K2 0.0151(7) 0.0289(7) 0.0240(7) 0.000 0.0023(6) 0.000

loop_
_atom_site_label
_atom_site_type_symbol
_atom_site_fract_x
_atom_site_fract_y
_atom_site_fract_z
_atom_site_U_iso_or_equiv
_atom_site_thermal_displace_type
_atom_site_occupancy
_atom_site_calc_flag
_atom_site_refinement_flags
Cd1 Cd 0.69790(2) 0.17712(2) 0.67436(2) 0.01472(14) Uani 1 d .
O1 O 0.6372(2) 0.1511(3) 0.7996(2) 0.0289(8) Uani 1 d .
O2 O 0.6408(2) 0.3756(3) 0.6706(2) 0.0291(8) Uani 1 d .
O3 O 0.6633(2) -0.0266(3) 0.6461(2) 0.0245(7) Uani 1 d .
O4 O 0.6329(2) 0.1885(2) 0.5164(2) 0.0230(7) Uani 1 d .
O5 O 0.8358(2) 0.2350(3) 0.6047(2) 0.0245(7) Uani 1 d .
O6 O 0.8199(2) 0.2989(2) 0.7859(2) 0.0218(7) Uani 1 d .
O7 O 0.8455(2) 0.0484(2) 0.7584(2) 0.0233(7) Uani 1 d .
O8 O 0.4985(2) 0.1497(3) 0.6384(2) 0.0235(7) Uani 1 d .
C1 C 0.4602(3) 0.1514(3) 0.7033(3) 0.0177(9) Uani 1 d .
C2 C 0.6856(3) 0.4463(3) 0.7297(3) 0.0166(9) Uani 1 d .
C3 C 0.7909(3) 0.4021(3) 0.7956(3) 0.0152(9) Uani 1 d .
C4 C 0.8087(3) 0.2634(3) 0.5258(3) 0.0153(9) Uani 1 d .
C12 C 0.3157(4) 0.3600(4) 0.4397(3) 0.0219(10) Uani 1 d .
H5 H 0.2714(4) 0.3318(4) 0.3874(3) 0.026 Uiso 1 calc R
C11 C 0.4513(3) 0.3866(4) 0.5455(3) 0.0206(10) Uani 1 d .
H3 H 0.5204(3) 0.3808(4) 0.5810(3) 0.025 Uiso 1 calc R
N2 N 0.4133(6) 0.3300(4) 0.4730(4) 0.071(2) Uani 1 d .
H4 H 0.4481(6) 0.2797(4) 0.4503(4) 0.085 Uiso 1 calc R
C10 C 0.3764(5) 0.4532(5) 0.5605(3) 0.049(2) Uani 1 d .
H2 H 0.3813(5) 0.5023(5) 0.6088(3) 0.059 Uiso 1 calc R
N1 N 0.2903(4) 0.4371(6) 0.4926(4) 0.079(2) Uani 1 d .
H1 H 0.2297(4) 0.4713(6) 0.4853(4) 0.095 Uiso 1 calc R
K1 K 0.5000 0.0000 0.5000 0.0243(3) Uani 1 d S
K2 K 1.0000 0.21197(12) 0.7500 0.0232(3) Uani 1 d S

loop_
_atom_type_symbol
_atom_type_description
_atom_type_scat_dispersion_real
_atom_type_scat_dispersion_imag
_atom_type_scat_source
C C 0.0033 0.0016 'International Tables Vol C Tables 4.2.6.8 and 6.1.1.4'
H H 0.0000 0.0000 'International Tables Vol C Tables 4.2.6.8 and 6.1.1.4'
N N 0.0061 0.0033 'International Tables Vol C Tables 4.2.6.8 and 6.1.1.4'
O O 0.0106 0.0060 'International Tables Vol C Tables 4.2.6.8 and 6.1.1.4'
Cd Cd -0.8075 1.2024 'International Tables Vol C Tables 4.2.6.8 and 6.1.1.4'
K K 0.2009 0.2494 'International Tables Vol C Tables 4.2.6.8 and 6.1.1.4'

loop_
_geom_angle_atom_site_label_1
_geom_angle_atom_site_label_2
_geom_angle_atom_site_label_3
_geom_angle
_geom_angle_site_symmetry_1
_geom_angle_site_symmetry_3
O1 Cd1 O2 88.14(12) . .
O1 Cd1 O3 86.96(11) . .
O2 Cd1 O3 151.29(11) . .
O1 Cd1 O4 140.86(10) . .
O2 Cd1 O4 84.22(10) . .
O3 Cd1 O4 81.89(10) . .
O1 Cd1 O5 150.71(10) . .
O2 Cd1 O5 89.88(11) . .
O3 Cd1 O5 107.71(10) . .
O4 Cd1 O5 67.78(9) . .
O1 Cd1 O6 76.29(11) . .
O2 Cd1 O6 68.13(9) . .
O3 Cd1 O6 137.27(9) . .
O4 Cd1 O6 134.02(10) . .
O5 Cd1 O6 75.88(10) . .
O1 Cd1 O7 81.98(10) . .
O2 Cd1 O7 139.53(10) . .
O3 Cd1 O7 67.46(9) . .
O4 Cd1 O7 126.38(10) . .
O5 Cd1 O7 80.70(10) . .
O6 Cd1 O7 71.40(9) . .
O1 Cd1 O8 67.67(10) . .
O2 Cd1 O8 79.17(10) . .
O3 Cd1 O8 72.80(10) . .
O4 Cd1 O8 73.19(9) . .
O5 Cd1 O8 140.31(9) . .
O6 Cd1 O8 131.57(9) . .
O7 Cd1 O8 130.67(9) . .
C1 O1 Cd1 122.0(3) 2_656 .
C2 O2 Cd1 120.4(3) . .
C3 O3 Cd1 117.2(3) 4_646 .
C4 O4 Cd1 118.0(3) 7_656 .
C4 O5 Cd1 118.1(3) . .
C3 O6 Cd1 116.7(3) . .
C2 O7 Cd1 112.4(3) 4_646 .
C1 O8 Cd1 114.8(3) . .
O8 C1 O1 125.6(4) . 2_656
O8 C1 C1 117.6(5) . 2_656
O1 C1 C1 116.8(4) 2_656 2_656
O2 C2 O7 126.4(4) . 4_656
O2 C2 C3 116.6(3) . .
O7 C2 C3 117.0(3) 4_656 .
O6 C3 O3 126.1(4) . 4_656
O6 C3 C2 117.1(3) . .
O3 C3 C2 116.7(3) 4_656 .
O5 C4 O4 125.9(4) . 7_656
O5 C4 C4 117.1(4) . 7_656
O4 C4 C4 117.0(4) 7_656 7_656
N2 C12 N1 107.5(5) . .
N2 C12 H5 126.2(3) . .
N1 C12 H5 126.2(3) . .
N2 C11 C10 108.3(5) . .
N2 C11 H3 125.8(3) . .
C10 C11 H3 125.8(3) . .
C12 N2 C11 110.0(4) . .
C12 N2 H4 125.0(3) . .
C11 N2 H4 125.0(3) . .
C11 C10 N1 106.6(5) . .
C11 C10 H2 126.7(3) . .
N1 C10 H2 126.7(4) . .
C12 N1 C10 107.5(5) . .
C12 N1 H1 126.2(3) . .
C10 N1 H1 126.2(4) . .

loop_
_geom_bond_atom_site_label_1
_geom_bond_atom_site_label_2
_geom_bond_distance
_geom_bond_site_symmetry_2
Cd1 O1 2.327(3) .
Cd1 O2 2.357(3) .
Cd1 O3 2.364(3) .
Cd1 O4 2.416(3) .
Cd1 O5 2.424(3) .
Cd1 O6 2.460(3) .
Cd1 O7 2.497(3) .
Cd1 O8 2.528(3) .
O1 C1 1.257(5) 2_656
O2 C2 1.250(5) .
O3 C3 1.251(5) 4_646
O4 C4 1.255(5) 7_656
O5 C4 1.244(5) .
O6 C3 1.247(5) .
O7 C2 1.253(5) 4_646
O8 C1 1.249(5) .
C1 O1 1.257(5) 2_656
C1 C1 1.563(8) 2_656
C2 O7 1.253(5) 4_656
C2 C3 1.570(6) .
C3 O3 1.251(5) 4_656
C4 O4 1.255(5) 7_656
C4 C4 1.562(8) 7_656
C12 N2 1.288(8) .
C12 N1 1.306(8) .
C12 H5 0.93 .
C11 N2 1.290(7) .
C11 C10 1.300(7) .
C11 H3 0.93 .
N2 H4 0.86 .
C10 N1 1.346(8) .
C10 H2 0.93 .
N1 H1 0.86 .
